data_7218195
loop_
_publ_author_name
'Klein, Y. Maximilian'
'Constable, Edwin C.'
'Housecroft, Catherine E.'
'Zampese, Jennifer A.'
'Crochet, Aur\'elien'

_publ_section_title
;
 Greasy tails switch 1D-coordination
 [{Zn2(OAc)4(4&#x2032;-(4-ROC6H4)-4,2&#x2032;:6&#x2032;,4&#x2032;&#x2032;-tpy)}n]
 polymers to discrete
 [Zn2(OAc)4(4&#x2032;-(4-ROC6H4)-4,2&#x2032;:6&#x2032;,4&#x2032;&#x2032;-tpy)2]
 complexes
;
_journal_issue 42
_journal_name_full CrystEngComm
_journal_page_first 9915
_journal_paper_doi 10.1039/C4CE01422G
_journal_volume 16
_journal_year 2014
_chemical_formula_moiety 'C31 H31 N3 O9 Zn2'
_chemical_formula_sum 'C31 H31 N3 O9 Zn2'
_chemical_formula_weight 720.37
_chemical_name_systematic
; 
 ? 
;
_space_group_crystal_system monoclinic
_space_group_IT_number 14
_space_group_name_Hall '-P 2ybc'
_space_group_name_H-M_alt 'P 1 21/c 1'
_symmetry_space_group_name_Hall '-P 2ybc'
_symmetry_space_group_name_H-M 'P 1 21/c 1'
_atom_sites_solution_hydrogens geom
_audit_creation_method SHELXL-2013
_cell_angle_alpha 90
_cell_angle_beta 90.562(10)
_cell_angle_gamma 90
_cell_formula_units_Z 4
_cell_length_a 7.9713(10)
_cell_length_b 15.4036(16)
_cell_length_c 25.046(3)
_cell_measurement_reflns_used 3917
_cell_measurement_temperature 123(2)
_cell_measurement_theta_max 67.36
_cell_measurement_theta_min 3.37
_cell_volume 3075.2(6)
_computing_cell_refinement 'Bruker SAINT'
_computing_data_collection 'Bruker APEX2'
_computing_data_reduction 'Bruker SAINT'
_computing_molecular_graphics 'Bruker SHELXTL'
_computing_publication_material 'Bruker SHELXTL'
_computing_structure_refinement 'SHELXL-2013 (Sheldrick, 2013)'
_computing_structure_solution 'SHELXS-97 (Sheldrick, 2008)'
_diffrn_ambient_temperature 123(2)
_diffrn_measured_fraction_theta_full 0.996
_diffrn_measured_fraction_theta_max 0.974
_diffrn_measurement_device_type 'Bruker APEX-II CCD'
_diffrn_measurement_method '\f and \w scans'
_diffrn_radiation_type CuK\a
_diffrn_radiation_wavelength 1.54178
_diffrn_reflns_av_R_equivalents 0.0831
_diffrn_reflns_av_unetI/netI 0.0681
_diffrn_reflns_Laue_measured_fraction_full 0.996
_diffrn_reflns_Laue_measured_fraction_max 0.974
_diffrn_reflns_limit_h_max 9
_diffrn_reflns_limit_h_min -9
_diffrn_reflns_limit_k_max 17
_diffrn_reflns_limit_k_min -18
_diffrn_reflns_limit_l_max 29
_diffrn_reflns_limit_l_min -29
_diffrn_reflns_number 27516
_diffrn_reflns_point_group_measured_fraction_full 0.996
_diffrn_reflns_point_group_measured_fraction_max 0.974
_diffrn_reflns_theta_full 66.500
_diffrn_reflns_theta_max 68.177
_diffrn_reflns_theta_min 3.529
_exptl_absorpt_coefficient_mu 2.425
_exptl_absorpt_correction_T_max 0.953
_exptl_absorpt_correction_T_min 0.890
_exptl_absorpt_correction_type multi-scan
_exptl_absorpt_process_details sadabs
_exptl_crystal_colour colourless
_exptl_crystal_density_diffrn 1.556
_exptl_crystal_description plate
_exptl_crystal_F_000 1480
_exptl_crystal_size_max 0.180
_exptl_crystal_size_mid 0.040
_exptl_crystal_size_min 0.020
_refine_diff_density_max 0.858
_refine_diff_density_min -0.736
_refine_diff_density_rms 0.097
_refine_ls_extinction_method none
_refine_ls_goodness_of_fit_ref 1.073
_refine_ls_hydrogen_treatment constr
_refine_ls_matrix_type full
_refine_ls_number_parameters 411
_refine_ls_number_reflns 5485
_refine_ls_number_restraints 0
_refine_ls_restrained_S_all 1.073
_refine_ls_R_factor_all 0.0782
_refine_ls_R_factor_gt 0.0574
_refine_ls_shift/su_max 0.011
_refine_ls_shift/su_mean 0.000
_refine_ls_structure_factor_coef Fsqd
_refine_ls_weighting_details
; 
 w=1/[\s^2^(Fo^2^)+(0.0579P)^2^+7.9070P] 
 where P=(Fo^2^+2Fc^2^)/3 
;
_refine_ls_weighting_scheme calc
_refine_ls_wR_factor_gt 0.1438
_refine_ls_wR_factor_ref 0.1550
_reflns_Friedel_coverage 0.000
_reflns_number_gt 4159
_reflns_number_total 5485
_reflns_threshold_expression 'I > 2\s(I)'
_cod_data_source_file c4ce01422g2.cif
_cod_data_source_block 3s
_cod_depositor_comments 'Adding full bibliography for 7218194--7218205.cif.'
_cod_original_cell_volume 3075.1(6)
_cod_database_code 7218195
_shelx_space_group_comment
; 
The symmetry employed for this shelxl refinement is uniquely defined 
by the following loop, which should always be used as a source of 
symmetry information in preference to the above space-group names. 
They are only intended as comments. 
;
_shelx_estimated_absorpt_t_min 0.669
_shelx_estimated_absorpt_t_max 0.953

loop_
_space_group_symop_operation_xyz
'x, y, z'
'-x, y+1/2, -z+1/2'
'-x, -y, -z'
'x, -y-1/2, z-1/2'

loop_
_atom_site_label
_atom_site_type_symbol
_atom_site_fract_x
_atom_site_fract_y
_atom_site_fract_z
_atom_site_U_iso_or_equiv
_atom_site_adp_type
_atom_site_occupancy
_atom_site_site_symmetry_order
_atom_site_calc_flag
_atom_site_refinement_flags_posn
_atom_site_refinement_flags_adp
Zn1 Zn 0.32814(8) 0.18211(4) 0.28502(2) 0.02334(19) Uani 1 1 d . .
Zn2 Zn 0.18117(8) 0.29755(4) 0.20620(2) 0.02341(19) Uani 1 1 d . .
N1 N 0.0646(5) 0.3784(2) 0.15347(15) 0.0222(8) Uani 1 1 d . .
N2 N -0.2509(5) 0.5040(2) 0.00000(14) 0.0201(8) Uani 1 1 d . .
N3 N -0.5594(5) 0.3953(2) -0.15971(15) 0.0210(8) Uani 1 1 d . .
C1 C -0.0069(6) 0.3470(3) 0.10900(18) 0.0232(10) Uani 1 1 d . .
H1A H -0.0040 0.2862 0.1029 0.028 Uiso 1 1 calc R U
C2 C -0.0844(6) 0.3993(3) 0.07190(18) 0.0221(10) Uani 1 1 d . .
H2A H -0.1326 0.3747 0.0405 0.027 Uiso 1 1 calc R U
C3 C -0.0921(6) 0.4892(3) 0.08043(18) 0.0198(9) Uani 1 1 d . .
C4 C -0.0212(6) 0.5208(3) 0.12715(18) 0.0247(10) Uani 1 1 d . .
H4A H -0.0250 0.5812 0.1349 0.030 Uiso 1 1 calc R U
C5 C 0.0543(6) 0.4644(3) 0.16215(18) 0.0227(10) Uani 1 1 d . .
H5A H 0.1019 0.4871 0.1941 0.027 Uiso 1 1 calc R U
C6 C -0.1750(6) 0.5461(3) 0.03984(17) 0.0183(9) Uani 1 1 d . .
C7 C -0.1723(6) 0.6363(3) 0.04350(18) 0.0217(10) Uani 1 1 d . .
H7A H -0.1147 0.6639 0.0722 0.026 Uiso 1 1 calc R U
C8 C -0.2546(6) 0.6860(3) 0.00469(17) 0.0206(9) Uani 1 1 d . .
C9 C -0.3360(6) 0.6412(3) -0.03660(18) 0.0200(9) Uani 1 1 d . .
H9A H -0.3949 0.6722 -0.0637 0.024 Uiso 1 1 calc R U
C10 C -0.3301(6) 0.5505(3) -0.03782(17) 0.0189(9) Uani 1 1 d . .
C11 C -0.5552(6) 0.4828(3) -0.16419(19) 0.0233(10) Uani 1 1 d . .
H11A H -0.6047 0.5089 -0.1949 0.028 Uiso 1 1 calc R U
C12 C -0.4823(6) 0.5353(3) -0.12629(18) 0.0229(10) Uani 1 1 d . .
H12A H -0.4812 0.5965 -0.1312 0.027 Uiso 1 1 calc R U
C13 C -0.4102(6) 0.4991(3) -0.08078(18) 0.0191(9) Uani 1 1 d . .
C14 C -0.4128(6) 0.4083(3) -0.07695(18) 0.0215(10) Uani 1 1 d . .
H14A H -0.3623 0.3804 -0.0470 0.026 Uiso 1 1 calc R U
C15 C -0.4880(6) 0.3599(3) -0.11620(18) 0.0217(10) Uani 1 1 d . .
H15A H -0.4897 0.2985 -0.1125 0.026 Uiso 1 1 calc R U
C16 C -0.2562(6) 0.7821(3) 0.00795(19) 0.0245(10) Uani 1 1 d . .
C17 C -0.2418(6) 0.8248(3) 0.05680(19) 0.0256(10) Uani 1 1 d . .
H17A H -0.2320 0.7915 0.0886 0.031 Uiso 1 1 calc R U
C18 C -0.2414(7) 0.9139(3) 0.0601(2) 0.0286(11) Uani 1 1 d . .
H18A H -0.2321 0.9413 0.0940 0.034 Uiso 1 1 calc R U
C19 C -0.2545(7) 0.9643(3) 0.0142(2) 0.0281(11) Uani 1 1 d . .
C20 C -0.2707(7) 0.9232(3) -0.0347(2) 0.0303(11) Uani 1 1 d . .
H20A H -0.2815 0.9567 -0.0664 0.036 Uiso 1 1 calc R U
C21 C -0.2713(7) 0.8333(3) -0.03752(19) 0.0273(11) Uani 1 1 d . .
H21A H -0.2823 0.8061 -0.0714 0.033 Uiso 1 1 calc R U
O1 O -0.2510(5) 1.05185(19) 0.02187(14) 0.0339(9) Uani 1 1 d . .
C22 C -0.2544(8) 1.1063(3) -0.0246(2) 0.0348(12) Uani 1 1 d . .
H22A H -0.3620 1.0994 -0.0441 0.042 Uiso 1 1 calc R U
H22B H -0.1616 1.0909 -0.0488 0.042 Uiso 1 1 calc R U
C23 C -0.2346(8) 1.1990(3) -0.0048(2) 0.0397(14) Uani 1 1 d . .
H23A H -0.3316 1.2148 0.0169 0.059 Uiso 1 1 calc R U
H23B H -0.2274 1.2384 -0.0355 0.059 Uiso 1 1 calc R U
H23C H -0.1320 1.2038 0.0169 0.059 Uiso 1 1 calc R U
O30 O 0.5024(5) 0.1796(2) 0.22628(15) 0.0397(9) Uani 1 1 d . .
O31 O 0.3921(5) 0.2641(2) 0.16407(14) 0.0320(8) Uani 1 1 d . .
C30 C 0.5057(6) 0.2162(3) 0.18229(19) 0.0265(10) Uani 1 1 d . .
C31 C 0.6534(8) 0.1993(4) 0.1466(2) 0.0445(15) Uani 1 1 d . .
H31A H 0.7563 0.1965 0.1683 0.067 Uiso 1 1 calc R U
H31B H 0.6628 0.2464 0.1205 0.067 Uiso 1 1 calc R U
H31C H 0.6371 0.1441 0.1279 0.067 Uiso 1 1 calc R U
O40 O 0.1905(5) 0.0922(2) 0.24426(14) 0.0349(9) Uani 1 1 d . .
O41 O 0.0849(5) 0.1805(2) 0.18284(16) 0.0407(10) Uani 1 1 d . .
C40 C 0.1033(6) 0.1082(3) 0.2042(2) 0.0273(11) Uani 1 1 d . .
C41 C 0.0085(8) 0.0322(3) 0.1792(2) 0.0419(14) Uani 1 1 d . .
H41A H -0.1094 0.0346 0.1898 0.063 Uiso 1 1 calc R U
H41B H 0.0583 -0.0225 0.1914 0.063 Uiso 1 1 calc R U
H41C H 0.0156 0.0358 0.1402 0.063 Uiso 1 1 calc R U
O50 O 0.1128(4) 0.2143(2) 0.32522(14) 0.0300(8) Uani 1 1 d . .
O51 O 0.0063(5) 0.3033(3) 0.26460(15) 0.0436(10) Uani 1 1 d . .
C50 C 0.0013(6) 0.2634(3) 0.3075(2) 0.0276(11) Uani 1 1 d . .
C51 C -0.1501(8) 0.2764(4) 0.3423(3) 0.0485(16) Uani 1 1 d . .
H51A H -0.1434 0.3334 0.3596 0.073 Uiso 1 1 calc R U
H51B H -0.1532 0.2309 0.3696 0.073 Uiso 1 1 calc R U
H51C H -0.2522 0.2734 0.3202 0.073 Uiso 1 1 calc R U
O60 O 0.4231(5) 0.2995(2) 0.31041(15) 0.0360(9) Uani 1 1 d . .
O61 O 0.3216(5) 0.3859(2) 0.24679(14) 0.0352(9) Uani 1 1 d . .
C60 C 0.4081(6) 0.3720(3) 0.28833(19) 0.0240(10) Uani 1 1 d . .
C61 C 0.5029(7) 0.4476(3) 0.3124(2) 0.0358(12) Uani 1 1 d . .
H61A H 0.5141 0.4393 0.3510 0.054 Uiso 1 1 calc R U
H61B H 0.4415 0.5016 0.3051 0.054 Uiso 1 1 calc R U
H61C H 0.6146 0.4511 0.2965 0.054 Uiso 1 1 calc R U

loop_
_atom_site_aniso_label
_atom_site_aniso_U_11
_atom_site_aniso_U_22
_atom_site_aniso_U_33
_atom_site_aniso_U_23
_atom_site_aniso_U_13
_atom_site_aniso_U_12
Zn1 0.0309(4) 0.0123(3) 0.0268(3) 0.0045(2) -0.0050(3) 0.0024(2)
Zn2 0.0305(4) 0.0122(3) 0.0274(3) 0.0041(2) -0.0053(3) 0.0023(2)
N1 0.027(2) 0.0150(18) 0.025(2) 0.0045(15) -0.0027(17) 0.0021(15)
N2 0.027(2) 0.0114(17) 0.0222(19) -0.0021(15) -0.0003(16) -0.0003(15)
N3 0.027(2) 0.0116(17) 0.0241(19) -0.0032(15) -0.0034(16) -0.0016(15)
C1 0.031(3) 0.009(2) 0.030(2) 0.0011(18) -0.004(2) -0.0017(17)
C2 0.031(3) 0.011(2) 0.025(2) -0.0026(18) -0.004(2) -0.0012(18)
C3 0.021(2) 0.015(2) 0.024(2) 0.0033(18) 0.0023(19) 0.0005(17)
C4 0.034(3) 0.013(2) 0.027(2) -0.0051(18) -0.005(2) 0.0013(19)
C5 0.031(3) 0.015(2) 0.021(2) -0.0018(18) -0.004(2) 0.0026(18)
C6 0.024(2) 0.0118(19) 0.019(2) 0.0013(17) -0.0015(18) -0.0002(17)
C7 0.030(3) 0.014(2) 0.021(2) 0.0007(18) -0.004(2) -0.0007(18)
C8 0.028(2) 0.013(2) 0.020(2) 0.0018(17) -0.0016(19) -0.0026(18)
C9 0.023(2) 0.012(2) 0.025(2) 0.0002(17) -0.0012(19) 0.0009(17)
C10 0.024(2) 0.013(2) 0.020(2) 0.0019(17) 0.0000(18) -0.0016(17)
C11 0.029(3) 0.016(2) 0.025(2) 0.0020(18) -0.003(2) -0.0026(18)
C12 0.029(3) 0.010(2) 0.030(2) 0.0027(18) -0.002(2) -0.0021(18)
C13 0.023(2) 0.0096(19) 0.024(2) -0.0005(17) -0.0009(19) 0.0001(17)
C14 0.034(3) 0.0074(19) 0.023(2) 0.0019(17) -0.002(2) -0.0001(18)
C15 0.032(3) 0.0066(19) 0.026(2) -0.0015(17) -0.002(2) 0.0009(17)
C16 0.029(2) 0.014(2) 0.030(2) -0.0002(19) -0.007(2) -0.0013(19)
C17 0.033(3) 0.017(2) 0.027(2) 0.0016(19) -0.004(2) -0.0024(19)
C18 0.042(3) 0.015(2) 0.028(2) -0.0030(19) -0.004(2) -0.002(2)
C19 0.035(3) 0.012(2) 0.037(3) -0.0021(19) -0.005(2) -0.0006(19)
C20 0.047(3) 0.017(2) 0.027(3) 0.004(2) -0.003(2) 0.001(2)
C21 0.043(3) 0.014(2) 0.025(2) -0.0039(19) -0.005(2) -0.002(2)
O1 0.060(3) 0.0065(14) 0.0353(19) -0.0006(13) -0.0036(17) -0.0009(14)
C22 0.056(4) 0.011(2) 0.038(3) 0.002(2) 0.000(3) 0.000(2)
C23 0.062(4) 0.010(2) 0.046(3) 0.000(2) -0.001(3) -0.001(2)
O30 0.039(2) 0.043(2) 0.037(2) 0.0170(18) 0.0081(17) 0.0109(17)
O31 0.038(2) 0.0220(17) 0.0364(19) 0.0080(15) 0.0056(16) 0.0105(15)
C30 0.030(3) 0.017(2) 0.033(3) 0.002(2) 0.003(2) 0.002(2)
C31 0.044(4) 0.043(3) 0.046(3) 0.014(3) 0.011(3) 0.014(3)
O40 0.051(2) 0.0149(16) 0.038(2) -0.0023(15) -0.0172(18) -0.0011(15)
O41 0.049(2) 0.0169(17) 0.055(2) 0.0065(16) -0.024(2) -0.0066(16)
C40 0.028(3) 0.017(2) 0.037(3) -0.003(2) 0.000(2) -0.0004(19)
C41 0.049(4) 0.020(3) 0.056(4) 0.000(2) -0.018(3) -0.004(2)
O50 0.033(2) 0.0211(16) 0.0363(19) 0.0060(15) 0.0038(15) 0.0074(15)
O51 0.043(2) 0.049(2) 0.039(2) 0.0216(19) 0.0131(18) 0.0161(18)
C50 0.033(3) 0.018(2) 0.032(3) 0.003(2) -0.001(2) -0.001(2)
C51 0.043(4) 0.044(3) 0.059(4) 0.019(3) 0.015(3) 0.017(3)
O60 0.046(2) 0.0172(17) 0.045(2) 0.0065(15) -0.0184(18) -0.0083(15)
O61 0.052(2) 0.0166(16) 0.037(2) 0.0005(14) -0.0167(18) -0.0064(15)
C60 0.030(3) 0.012(2) 0.031(3) -0.0005(19) 0.002(2) 0.0011(18)
C61 0.047(3) 0.021(2) 0.040(3) 0.000(2) -0.007(3) -0.006(2)

loop_
_atom_type_symbol
_atom_type_description
_atom_type_scat_dispersion_real
_atom_type_scat_dispersion_imag
_atom_type_scat_source
C C 0.0181 0.0091 'International Tables Vol C Tables 4.2.6.8 and 6.1.1.4'
H H 0.0000 0.0000 'International Tables Vol C Tables 4.2.6.8 and 6.1.1.4'
N N 0.0311 0.0180 'International Tables Vol C Tables 4.2.6.8 and 6.1.1.4'
O O 0.0492 0.0322 'International Tables Vol C Tables 4.2.6.8 and 6.1.1.4'
Zn Zn -1.5491 0.6778 'International Tables Vol C Tables 4.2.6.8 and 6.1.1.4'

loop_
_geom_angle_atom_site_label_1
_geom_angle_atom_site_label_2
_geom_angle_atom_site_label_3
_geom_angle
_geom_angle_site_symmetry_1
_geom_angle_site_symmetry_3
N3 Zn1 O30 100.49(15) 4_666 .
N3 Zn1 O40 100.07(14) 4_666 .
O30 Zn1 O40 89.58(16) . .
N3 Zn1 O60 98.44(14) 4_666 .
O30 Zn1 O60 89.35(16) . .
O40 Zn1 O60 161.35(14) . .
N3 Zn1 O50 99.94(14) 4_666 .
O30 Zn1 O50 159.55(14) . .
O40 Zn1 O50 87.78(15) . .
O60 Zn1 O50 86.74(15) . .
N3 Zn1 Zn2 177.38(11) 4_666 .
O30 Zn1 Zn2 78.07(10) . .
O40 Zn1 Zn2 82.15(10) . .
O60 Zn1 Zn2 79.41(10) . .
O50 Zn1 Zn2 81.48(9) . .
O61 Zn2 O51 89.37(17) . .
O61 Zn2 N1 99.29(14) . .
O51 Zn2 N1 97.37(15) . .
O61 Zn2 O41 159.94(14) . .
O51 Zn2 O41 89.22(18) . .
N1 Zn2 O41 100.74(15) . .
O61 Zn2 O31 88.58(16) . .
O51 Zn2 O31 161.63(14) . .
N1 Zn2 O31 100.97(14) . .
O41 Zn2 O31 86.50(16) . .
O61 Zn2 Zn1 81.53(10) . .
O51 Zn2 Zn1 79.17(10) . .
N1 Zn2 Zn1 176.46(12) . .
O41 Zn2 Zn1 78.56(10) . .
O31 Zn2 Zn1 82.48(9) . .
C1 N1 C5 117.7(4) . .
C1 N1 Zn2 120.6(3) . .
C5 N1 Zn2 121.8(3) . .
C6 N2 C10 118.5(4) . .
C15 N3 C11 117.5(4) . .
C15 N3 Zn1 119.8(3) . 4_465
C11 N3 Zn1 122.7(3) . 4_465
N1 C1 C2 122.5(4) . .
N1 C1 H1A 118.7 . .
C2 C1 H1A 118.7 . .
C1 C2 C3 119.8(4) . .
C1 C2 H2A 120.1 . .
C3 C2 H2A 120.1 . .
C4 C3 C2 117.3(4) . .
C4 C3 C6 122.9(4) . .
C2 C3 C6 119.7(4) . .
C5 C4 C3 119.4(4) . .
C5 C4 H4A 120.3 . .
C3 C4 H4A 120.3 . .
N1 C5 C4 123.3(4) . .
N1 C5 H5A 118.4 . .
C4 C5 H5A 118.4 . .
N2 C6 C7 122.8(4) . .
N2 C6 C3 114.8(4) . .
C7 C6 C3 122.4(4) . .
C6 C7 C8 119.6(4) . .
C6 C7 H7A 120.2 . .
C8 C7 H7A 120.2 . .
C7 C8 C9 117.1(4) . .
C7 C8 C16 120.9(4) . .
C9 C8 C16 122.0(4) . .
C10 C9 C8 119.6(4) . .
C10 C9 H9A 120.2 . .
C8 C9 H9A 120.2 . .
N2 C10 C9 122.3(4) . .
N2 C10 C13 115.1(4) . .
C9 C10 C13 122.5(4) . .
N3 C11 C12 122.8(4) . .
N3 C11 H11A 118.6 . .
C12 C11 H11A 118.6 . .
C11 C12 C13 120.0(4) . .
C11 C12 H12A 120.0 . .
C13 C12 H12A 120.0 . .
C12 C13 C14 116.8(4) . .
C12 C13 C10 123.7(4) . .
C14 C13 C10 119.5(4) . .
C15 C14 C13 120.1(4) . .
C15 C14 H14A 119.9 . .
C13 C14 H14A 119.9 . .
N3 C15 C14 122.8(4) . .
N3 C15 H15A 118.6 . .
C14 C15 H15A 118.6 . .
C21 C16 C17 117.3(4) . .
C21 C16 C8 121.5(4) . .
C17 C16 C8 121.2(4) . .
C18 C17 C16 121.6(4) . .
C18 C17 H17A 119.2 . .
C16 C17 H17A 119.2 . .
C17 C18 C19 120.5(4) . .
C17 C18 H18A 119.8 . .
C19 C18 H18A 119.8 . .
O1 C19 C20 125.4(4) . .
O1 C19 C18 115.8(4) . .
C20 C19 C18 118.8(4) . .
C21 C20 C19 120.2(4) . .
C21 C20 H20A 119.9 . .
C19 C20 H20A 119.9 . .
C20 C21 C16 121.6(4) . .
C20 C21 H21A 119.2 . .
C16 C21 H21A 119.2 . .
C19 O1 C22 117.7(4) . .
O1 C22 C23 106.6(4) . .
O1 C22 H22A 110.4 . .
C23 C22 H22A 110.4 . .
O1 C22 H22B 110.4 . .
C23 C22 H22B 110.4 . .
H22A C22 H22B 108.6 . .
C22 C23 H23A 109.5 . .
C22 C23 H23B 109.5 . .
H23A C23 H23B 109.5 . .
C22 C23 H23C 109.5 . .
H23A C23 H23C 109.5 . .
H23B C23 H23C 109.5 . .
C30 O30 Zn1 131.0(3) . .
C30 O31 Zn2 123.5(3) . .
O30 C30 O31 124.9(5) . .
O30 C30 C31 118.2(4) . .
O31 C30 C31 116.9(4) . .
C30 C31 H31A 109.5 . .
C30 C31 H31B 109.5 . .
H31A C31 H31B 109.5 . .
C30 C31 H31C 109.5 . .
H31A C31 H31C 109.5 . .
H31B C31 H31C 109.5 . .
C40 O40 Zn1 124.5(3) . .
C40 O41 Zn2 128.7(3) . .
O40 C40 O41 126.1(5) . .
O40 C40 C41 116.9(4) . .
O41 C40 C41 117.0(5) . .
C40 C41 H41A 109.5 . .
C40 C41 H41B 109.5 . .
H41A C41 H41B 109.5 . .
C40 C41 H41C 109.5 . .
H41A C41 H41C 109.5 . .
H41B C41 H41C 109.5 . .
C50 O50 Zn1 124.6(3) . .
C50 O51 Zn2 129.1(3) . .
O51 C50 O50 125.5(5) . .
O51 C50 C51 117.9(5) . .
O50 C50 C51 116.6(4) . .
C50 C51 H51A 109.5 . .
C50 C51 H51B 109.5 . .
H51A C51 H51B 109.5 . .
C50 C51 H51C 109.5 . .
H51A C51 H51C 109.5 . .
H51B C51 H51C 109.5 . .
C60 O60 Zn1 127.9(3) . .
C60 O61 Zn2 126.4(3) . .
O60 C60 O61 124.4(4) . .
O60 C60 C61 117.8(4) . .
O61 C60 C61 117.7(4) . .
C60 C61 H61A 109.5 . .
C60 C61 H61B 109.5 . .
H61A C61 H61B 109.5 . .
C60 C61 H61C 109.5 . .
H61A C61 H61C 109.5 . .
H61B C61 H61C 109.5 . .

loop_
_geom_bond_atom_site_label_1
_geom_bond_atom_site_label_2
_geom_bond_distance
_geom_bond_site_symmetry_2
Zn1 N3 2.029(4) 4_666
Zn1 O30 2.034(4) .
Zn1 O40 2.035(3) .
Zn1 O60 2.059(3) .
Zn1 O50 2.059(3) .
Zn1 Zn2 2.8959(9) .
Zn2 O61 2.029(3) .
Zn2 O51 2.032(4) .
Zn2 N1 2.033(4) .
Zn2 O41 2.043(3) .
Zn2 O31 2.059(3) .
N1 C1 1.337(6) .
N1 C5 1.346(6) .
N2 C6 1.331(6) .
N2 C10 1.341(6) .
N3 C15 1.340(6) .
N3 C11 1.353(6) .
N3 Zn1 2.029(4) 4_465
C1 C2 1.372(6) .
C1 H1A 0.9500 .
C2 C3 1.403(6) .
C2 H2A 0.9500 .
C3 C4 1.383(6) .
C3 C6 1.492(6) .
C4 C5 1.370(6) .
C4 H4A 0.9500 .
C5 H5A 0.9500 .
C6 C7 1.393(6) .
C7 C8 1.396(6) .
C7 H7A 0.9500 .
C8 C9 1.398(6) .
C8 C16 1.483(6) .
C9 C10 1.398(6) .
C9 H9A 0.9500 .
C10 C13 1.477(6) .
C11 C12 1.372(6) .
C11 H11A 0.9500 .
C12 C13 1.389(6) .
C12 H12A 0.9500 .
C13 C14 1.401(6) .
C14 C15 1.368(6) .
C14 H14A 0.9500 .
C15 H15A 0.9500 .
C16 C21 1.389(7) .
C16 C17 1.392(6) .
C17 C18 1.376(6) .
C17 H17A 0.9500 .
C18 C19 1.389(7) .
C18 H18A 0.9500 .
C19 O1 1.363(5) .
C19 C20 1.384(7) .
C20 C21 1.386(6) .
C20 H20A 0.9500 .
C21 H21A 0.9500 .
O1 C22 1.434(6) .
C22 C23 1.519(6) .
C22 H22A 0.9900 .
C22 H22B 0.9900 .
C23 H23A 0.9800 .
C23 H23B 0.9800 .
C23 H23C 0.9800 .
O30 C30 1.238(6) .
O31 C30 1.252(6) .
C30 C31 1.508(7) .
C31 H31A 0.9800 .
C31 H31B 0.9800 .
C31 H31C 0.9800 .
O40 C40 1.240(6) .
O41 C40 1.244(6) .
C40 C41 1.525(7) .
C41 H41A 0.9800 .
C41 H41B 0.9800 .
C41 H41C 0.9800 .
O50 C50 1.246(6) .
O51 C50 1.239(6) .
C50 C51 1.509(7) .
C51 H51A 0.9800 .
C51 H51B 0.9800 .
C51 H51C 0.9800 .
O60 C60 1.251(5) .
O61 C60 1.261(6) .
C60 C61 1.511(6) .
C61 H61A 0.9800 .
C61 H61B 0.9800 .
C61 H61C 0.9800 .
